data_4332720
loop_
_publ_author_name
'Jess, Inke'
'N\"ather, Christian'

_publ_section_title
;
 Investigations on the Synthesis, Structures, and Properties of New
 Copper(I) 2,3-Dimethylpyrazine Coordination Compounds
;
_journal_issue 18
_journal_name_full 'Inorganic Chemistry'
_journal_page_first 7446
_journal_page_last 7454
_journal_paper_doi 10.1021/ic060747b
_journal_volume 45
_journal_year 2006
_chemical_formula_sum 'C6 H8 Cl2 Cu2 N2'
_chemical_formula_weight 306.12
_chemical_name_systematic
; 
 ? 
;
_space_group_IT_number 15
_symmetry_cell_setting monoclinic
_symmetry_space_group_name_Hall '-C 2yc'
_symmetry_space_group_name_H-M 'C 1 2/c 1'
_atom_sites_solution_hydrogens geom
_atom_sites_solution_primary direct
_atom_sites_solution_secondary difmap
_audit_creation_method SHELXL-97
_cell_angle_alpha 90.00
_cell_angle_beta 100.388(9)
_cell_angle_gamma 90.00
_cell_formula_units_Z 8
_cell_length_a 30.303(2)
_cell_length_b 3.9135(2)
_cell_length_c 15.1940(12)
_cell_measurement_reflns_used 8000
_cell_measurement_temperature 293(2)
_cell_measurement_theta_max 27
_cell_measurement_theta_min 10
_cell_volume 1772.3(2)
_computing_structure_refinement 'SHELXL-97 (Sheldrick, 1997)'
_computing_structure_solution 'SHELXS-97 (Sheldrick, 1990)'
_diffrn_ambient_temperature 293(2)
_diffrn_measured_fraction_theta_full 0.973
_diffrn_measured_fraction_theta_max 0.973
_diffrn_radiation_monochromator graphite
_diffrn_radiation_source 'fine-focus sealed tube'
_diffrn_radiation_type MoK\a
_diffrn_radiation_wavelength 0.71073
_diffrn_reflns_av_R_equivalents 0.0312
_diffrn_reflns_av_sigmaI/netI 0.0218
_diffrn_reflns_limit_h_max 39
_diffrn_reflns_limit_h_min -38
_diffrn_reflns_limit_k_max 4
_diffrn_reflns_limit_k_min -5
_diffrn_reflns_limit_l_max 20
_diffrn_reflns_limit_l_min -19
_diffrn_reflns_number 8128
_diffrn_reflns_theta_full 27.93
_diffrn_reflns_theta_max 27.93
_diffrn_reflns_theta_min 2.73
_exptl_absorpt_coefficient_mu 5.339
_exptl_crystal_colour orange
_exptl_crystal_density_diffrn 2.294
_exptl_crystal_density_method 'not measured'
_exptl_crystal_description block
_exptl_crystal_F_000 1200
_exptl_crystal_size_max 0.4
_exptl_crystal_size_mid 0.1
_exptl_crystal_size_min 0.1
_refine_diff_density_max 0.725
_refine_diff_density_min -0.988
_refine_diff_density_rms 0.094
_refine_ls_extinction_method none
_refine_ls_goodness_of_fit_ref 1.023
_refine_ls_hydrogen_treatment mixed
_refine_ls_matrix_type full
_refine_ls_number_parameters 111
_refine_ls_number_reflns 2068
_refine_ls_number_restraints 0
_refine_ls_restrained_S_all 1.023
_refine_ls_R_factor_all 0.0462
_refine_ls_R_factor_gt 0.0363
_refine_ls_shift/su_max 0.002
_refine_ls_shift/su_mean 0.000
_refine_ls_structure_factor_coef Fsqd
_refine_ls_weighting_details 'calc w=1/[\s^2^(Fo^2^)+(0.0445P)^2^+7.5082P] where P=(Fo^2^+2Fc^2^)/3'
_refine_ls_weighting_scheme calc
_refine_ls_wR_factor_gt 0.0874
_refine_ls_wR_factor_ref 0.0921
_reflns_number_gt 1722
_reflns_number_total 2068
_reflns_threshold_expression >2sigma(I)
_cod_data_source_file ic060747bsup4.cif
_cod_data_source_block d9
_cod_original_cell_volume 1772.4(2)
_cod_original_sg_symbol_H-M C2/c
_cod_database_code 4332720

loop_
_symmetry_equiv_pos_as_xyz
'x, y, z'
'-x, y, -z+1/2'
'x+1/2, y+1/2, z'
'-x+1/2, y+1/2, -z+1/2'
'-x, -y, -z'
'x, -y, z-1/2'
'-x+1/2, -y+1/2, -z'
'x+1/2, -y+1/2, z-1/2'

loop_
_atom_site_label
_atom_site_type_symbol
_atom_site_fract_x
_atom_site_fract_y
_atom_site_fract_z
_atom_site_U_iso_or_equiv
_atom_site_adp_type
_atom_site_occupancy
_atom_site_symmetry_multiplicity
_atom_site_calc_flag
_atom_site_refinement_flags
Cu1 Cu 0.708899(17) 0.64194(15) 0.25557(3) 0.04468(17) Uani 1 1 d .
Cl1 Cl 0.78848(3) 0.6482(2) 0.33279(5) 0.02894(18) Uani 1 1 d .
Cu2 Cu 0.520436(16) 0.70714(15) 0.44095(4) 0.04776(17) Uani 1 1 d .
Cl2 Cl 0.47784(3) 0.2079(2) 0.39499(5) 0.03148(19) Uani 1 1 d .
N1 N 0.65540(9) 0.6536(8) 0.31696(18) 0.0278(6) Uani 1 1 d .
C1 C 0.65517(9) 0.5190(8) 0.39841(19) 0.0230(6) Uani 1 1 d .
C2 C 0.61626(9) 0.5318(8) 0.43688(19) 0.0221(6) Uani 1 1 d .
N2 N 0.57833(9) 0.6793(8) 0.39335(18) 0.0274(6) Uani 1 1 d .
C3 C 0.57904(12) 0.8068(10) 0.3114(2) 0.0354(8) Uani 1 1 d .
H3 H 0.5531 0.9055 0.2794 0.042 Uiso 1 1 calc R
C4 C 0.61692(12) 0.7958(10) 0.2736(2) 0.0333(7) Uani 1 1 d .
H4 H 0.6161 0.8881 0.2169 0.040 Uiso 1 1 calc R
C5 C 0.69805(11) 0.3652(10) 0.4466(2) 0.0326(7) Uani 1 1 d .
H5A H 0.6914 0.1869 0.4856 0.049 Uiso 0.62 1 calc PR
H5B H 0.7157 0.5384 0.4812 0.049 Uiso 0.62 1 calc PR
H5C H 0.7145 0.2718 0.4038 0.049 Uiso 0.62 1 calc PR
H5D H 0.7230 0.4778 0.4281 0.049 Uiso 0.38 1 calc PR
H5E H 0.6987 0.1263 0.4325 0.049 Uiso 0.38 1 calc PR
H5F H 0.6999 0.3930 0.5099 0.049 Uiso 0.38 1 calc PR
C6 C 0.61536(11) 0.3882(10) 0.5281(2) 0.0318(7) Uani 1 1 d .
H6A H 0.6396 0.2291 0.5440 0.048 Uiso 0.62 1 calc PR
H6B H 0.5873 0.2732 0.5278 0.048 Uiso 0.62 1 calc PR
H6C H 0.6185 0.5706 0.5711 0.048 Uiso 0.62 1 calc PR
H6D H 0.5907 0.4861 0.5512 0.048 Uiso 0.38 1 calc PR
H6E H 0.6430 0.4421 0.5674 0.048 Uiso 0.38 1 calc PR
H6F H 0.6118 0.1447 0.5241 0.048 Uiso 0.38 1 calc PR

loop_
_atom_site_aniso_label
_atom_site_aniso_U_11
_atom_site_aniso_U_22
_atom_site_aniso_U_33
_atom_site_aniso_U_23
_atom_site_aniso_U_13
_atom_site_aniso_U_12
Cu1 0.0466(3) 0.0487(3) 0.0451(3) -0.0006(2) 0.0256(2) 0.0020(2)
Cl1 0.0302(4) 0.0281(4) 0.0283(4) 0.0007(3) 0.0046(3) -0.0020(3)
Cu2 0.0284(2) 0.0533(4) 0.0645(4) 0.0015(3) 0.0161(2) 0.0030(2)
Cl2 0.0306(4) 0.0319(5) 0.0309(4) -0.0038(3) 0.0028(3) 0.0008(3)
N1 0.0298(13) 0.0307(16) 0.0246(12) -0.0029(11) 0.0096(10) -0.0002(11)
C1 0.0212(13) 0.0240(16) 0.0246(14) -0.0026(12) 0.0061(11) -0.0009(11)
C2 0.0208(13) 0.0236(16) 0.0222(13) -0.0022(11) 0.0045(11) -0.0011(11)
N2 0.0186(11) 0.0332(16) 0.0297(13) -0.0010(11) 0.0026(10) 0.0004(10)
C3 0.0302(16) 0.043(2) 0.0299(16) 0.0034(15) -0.0018(13) 0.0060(15)
C4 0.0371(17) 0.039(2) 0.0237(14) 0.0019(14) 0.0052(13) 0.0042(15)
C5 0.0227(14) 0.038(2) 0.0373(17) 0.0046(15) 0.0067(12) 0.0051(13)
C6 0.0292(15) 0.039(2) 0.0292(16) 0.0056(14) 0.0095(13) 0.0001(14)

loop_
_atom_type_symbol
_atom_type_description
_atom_type_scat_dispersion_real
_atom_type_scat_dispersion_imag
_atom_type_scat_source
C C 0.0033 0.0016 'International Tables Vol C Tables 4.2.6.8 and 6.1.1.4'
H H 0.0000 0.0000 'International Tables Vol C Tables 4.2.6.8 and 6.1.1.4'
N N 0.0061 0.0033 'International Tables Vol C Tables 4.2.6.8 and 6.1.1.4'
Cl Cl 0.1484 0.1585 'International Tables Vol C Tables 4.2.6.8 and 6.1.1.4'
Cu Cu 0.3201 1.2651 'International Tables Vol C Tables 4.2.6.8 and 6.1.1.4'

loop_
_geom_angle_atom_site_label_1
_geom_angle_atom_site_label_2
_geom_angle_atom_site_label_3
_geom_angle
_geom_angle_site_symmetry_1
_geom_angle_site_symmetry_3
N1 Cu1 Cl1 113.24(9) . 4_645
N1 Cu1 Cl1 110.55(9) . 4_655
Cl1 Cu1 Cl1 110.42(4) 4_645 4_655
N1 Cu1 Cl1 125.15(8) . .
Cl1 Cu1 Cl1 98.46(3) 4_645 .
Cl1 Cu1 Cl1 97.39(3) 4_655 .
Cu1 Cl1 Cu1 110.42(4) 4_655 4_645
Cu1 Cl1 Cu1 82.47(3) 4_655 .
Cu1 Cl1 Cu1 81.67(3) 4_645 .
N2 Cu2 Cl2 108.16(9) . .
N2 Cu2 Cl2 113.56(9) . 1_565
Cl2 Cu2 Cl2 110.71(4) . 1_565
N2 Cu2 Cl2 120.02(8) . 5_666
Cl2 Cu2 Cl2 108.31(3) . 5_666
Cl2 Cu2 Cl2 95.48(3) 1_565 5_666
N2 Cu2 Cu2 134.19(9) . 5_666
Cl2 Cu2 Cu2 56.27(3) . 5_666
Cl2 Cu2 Cu2 112.17(3) 1_565 5_666
Cl2 Cu2 Cu2 52.04(3) 5_666 5_666
Cu2 Cl2 Cu2 110.71(4) . 1_545
Cu2 Cl2 Cu2 71.69(3) . 5_666
Cu2 Cl2 Cu2 84.52(3) 1_545 5_666
C1 N1 C4 117.6(3) . .
C1 N1 Cu1 123.7(2) . .
C4 N1 Cu1 118.7(2) . .
N1 C1 C2 120.7(3) . .
N1 C1 C5 117.3(3) . .
C2 C1 C5 121.9(3) . .
N2 C2 C1 121.0(3) . .
N2 C2 C6 117.2(3) . .
C1 C2 C6 121.8(3) . .
C3 N2 C2 117.3(3) . .
C3 N2 Cu2 118.2(2) . .
C2 N2 Cu2 124.5(2) . .
N2 C3 C4 122.0(3) . .
N1 C4 C3 121.4(3) . .

loop_
_geom_bond_atom_site_label_1
_geom_bond_atom_site_label_2
_geom_bond_distance
_geom_bond_site_symmetry_2
Cu1 N1 2.011(3) .
Cu1 Cl1 2.3625(10) 4_645
Cu1 Cl1 2.4027(10) 4_655
Cu1 Cl1 2.4844(10) .
Cl1 Cu1 2.3625(10) 4_655
Cl1 Cu1 2.4027(10) 4_645
Cu2 N2 2.017(3) .
Cu2 Cl2 2.3760(10) .
Cu2 Cl2 2.3810(10) 1_565
Cu2 Cl2 2.5060(10) 5_666
Cu2 Cu2 2.8608(11) 5_666
Cl2 Cu2 2.3810(10) 1_545
Cl2 Cu2 2.5060(10) 5_666
N1 C1 1.346(4) .
N1 C4 1.351(4) .
C1 C2 1.408(4) .
C1 C5 1.498(4) .
C2 N2 1.348(4) .
C2 C6 1.501(4) .
N2 C3 1.345(5) .
C3 C4 1.374(5) .
